data_4032506
loop_
_publ_author_name
'El Bouakher, Abderrahman'
'Tasserie, Jordan'
'Le Goff, Ronan'
'Lhoste, J\'er\^ome'
'Martel, Arnaud'
'Comesse, S\'ebastien'

_publ_section_title
;
 Chemo-, Regio-, and Stereoselective Synthesis of Polysusbtituted
 Oxazolo[3,2-d][1,4]oxazepin-5(3H)ones via a Domino
 oxa-Michael/aza-Michael/Williamson Cycloetherification Sequence.
;
_journal_issue 11
_journal_name_full 'The Journal of organic chemistry'
_journal_page_first 5798
_journal_page_last 5809
_journal_paper_doi 10.1021/acs.joc.7b00629
_journal_volume 82
_journal_year 2017
_chemical_formula_sum 'C24 H25 N O4'
_chemical_formula_weight 391.45
_chemical_name_systematic
; 
 ? 
;
_space_group_IT_number 2
_symmetry_cell_setting triclinic
_symmetry_space_group_name_Hall '-P 1'
_symmetry_space_group_name_H-M 'P -1'
_atom_sites_solution_hydrogens geom
_atom_sites_solution_primary direct
_atom_sites_solution_secondary difmap
_audit_creation_method SHELXL-97
_cell_angle_alpha 108.224(2)
_cell_angle_beta 94.768(2)
_cell_angle_gamma 100.713(2)
_cell_formula_units_Z 2
_cell_length_a 6.1649(2)
_cell_length_b 11.6215(5)
_cell_length_c 15.8461(6)
_cell_measurement_reflns_used 485
_cell_measurement_temperature 296(2)
_cell_measurement_theta_max 17.8
_cell_measurement_theta_min 4.1
_cell_volume 1047.35(7)
_computing_cell_refinement 'SAINT-Plus (Bruker, 2007)'
_computing_data_collection 'APEX2 (Bruker, 2007)'
_computing_data_reduction 'SAINT-Plus (Bruker, 2007)'
_computing_structure_refinement 'SHELXL-97 (Sheldrick, 2008)'
_computing_structure_solution 'SHELXS-97 (Sheldrick, 2008)'
_diffrn_ambient_temperature 296(2)
_diffrn_measured_fraction_theta_full 0.993
_diffrn_measured_fraction_theta_max 0.993
_diffrn_measurement_device_type 'Bruker APEXII'
_diffrn_measurement_method '\w scans'
_diffrn_radiation_monochromator graphite
_diffrn_radiation_source 'fine-focus sealed tube'
_diffrn_radiation_type MoK\a
_diffrn_radiation_wavelength 0.71073
_diffrn_reflns_av_R_equivalents 0.0479
_diffrn_reflns_av_sigmaI/netI 0.0393
_diffrn_reflns_limit_h_max 8
_diffrn_reflns_limit_h_min -8
_diffrn_reflns_limit_k_max 15
_diffrn_reflns_limit_k_min -15
_diffrn_reflns_limit_l_max 20
_diffrn_reflns_limit_l_min -20
_diffrn_reflns_number 27759
_diffrn_reflns_theta_full 27.70
_diffrn_reflns_theta_max 27.70
_diffrn_reflns_theta_min 2.68
_diffrn_standards_decay_% 0
_diffrn_standards_interval_count 0
_diffrn_standards_number 0
_exptl_absorpt_coefficient_mu 0.084
_exptl_absorpt_correction_T_max 0.746
_exptl_absorpt_correction_T_min 0.679
_exptl_absorpt_correction_type multi-scan
_exptl_absorpt_process_details '(SHELX76; Sheldrick, 2008)'
_exptl_crystal_colour colorless
_exptl_crystal_density_diffrn 1.241
_exptl_crystal_density_meas ?
_exptl_crystal_density_method 'not measured'
_exptl_crystal_description platelets
_exptl_crystal_F_000 416
_exptl_crystal_size_max 0.286
_exptl_crystal_size_mid 0.114
_exptl_crystal_size_min 0.089
_refine_diff_density_max 0.171
_refine_diff_density_min -0.168
_refine_diff_density_rms 0.033
_refine_ls_extinction_coef 0.011(2)
_refine_ls_extinction_expression Fc^*^=kFc[1+0.001xFc^2^\l^3^/sin(2\q)]^-1/4^
_refine_ls_extinction_method SHELXL
_refine_ls_goodness_of_fit_ref 1.027
_refine_ls_hydrogen_treatment constr
_refine_ls_matrix_type full
_refine_ls_number_parameters 267
_refine_ls_number_reflns 4864
_refine_ls_number_restraints 0
_refine_ls_restrained_S_all 1.027
_refine_ls_R_factor_all 0.0844
_refine_ls_R_factor_gt 0.0454
_refine_ls_shift/su_max 0.000
_refine_ls_shift/su_mean 0.000
_refine_ls_structure_factor_coef Fsqd
_refine_ls_weighting_details 'calc w=1/[\s^2^(Fo^2^)+(0.0473P)^2^+0.1687P] where P=(Fo^2^+2Fc^2^)/3'
_refine_ls_weighting_scheme calc
_refine_ls_wR_factor_gt 0.1033
_refine_ls_wR_factor_ref 0.1210
_reflns_number_gt 3058
_reflns_number_total 4864
_reflns_threshold_expression >2sigma(I)
_cod_data_source_file jo7b00629_si_002.cif
_cod_data_source_block abs135_0m
_cod_depositor_comments
;
The following automatic conversions were performed:

'_exptl_crystal_density_meas' value 'not measured' was changed to '?'
- the value is perceived as not measured.

Automatic conversion script
Id: cif_fix_values 4973 2017-02-22 13:04:09Z antanas 

 Adding full bibliography for 4032505--4032506.cif.
;
_cod_database_code 4032506

loop_
_symmetry_equiv_pos_as_xyz
'x, y, z'
'-x, -y, -z'

loop_
_atom_site_label
_atom_site_type_symbol
_atom_site_fract_x
_atom_site_fract_y
_atom_site_fract_z
_atom_site_U_iso_or_equiv
_atom_site_adp_type
_atom_site_occupancy
_atom_site_symmetry_multiplicity
_atom_site_calc_flag
_atom_site_refinement_flags
C1 C 0.6117(3) 0.65846(16) 0.30731(12) 0.0537(4) Uani 1 1 d .
H1 H 0.7469 0.7133 0.3127 0.064 Uiso 1 1 calc R
C2 C 0.6102(4) 0.54450(18) 0.31739(14) 0.0681(6) Uani 1 1 d .
H2 H 0.7440 0.5234 0.3308 0.082 Uiso 1 1 calc R
C3 C 0.4114(4) 0.46273(18) 0.30756(14) 0.0699(6) Uani 1 1 d .
H3 H 0.4108 0.3858 0.3140 0.084 Uiso 1 1 calc R
C4 C 0.2130(4) 0.49329(17) 0.28834(15) 0.0713(6) Uani 1 1 d .
H4 H 0.0784 0.4369 0.2810 0.086 Uiso 1 1 calc R
C5 C 0.2141(3) 0.60783(16) 0.28005(13) 0.0583(5) Uani 1 1 d .
H5 H 0.0795 0.6291 0.2681 0.070 Uiso 1 1 calc R
C6 C 0.4133(3) 0.69146(14) 0.28933(10) 0.0404(4) Uani 1 1 d .
C7 C 0.4096(3) 0.81537(14) 0.28206(10) 0.0405(4) Uani 1 1 d .
O1 O 0.2471(2) 0.86012(12) 0.29502(9) 0.0602(4) Uani 1 1 d .
C8 C 0.6133(2) 0.88597(13) 0.25978(10) 0.0372(3) Uani 1 1 d .
C9 C 0.6615(2) 0.87119(13) 0.17728(10) 0.0378(3) Uani 1 1 d .
C10 C 0.5431(3) 0.77810(14) 0.09109(10) 0.0442(4) Uani 1 1 d .
C11 C 0.6651(3) 0.73354(18) 0.02321(12) 0.0639(5) Uani 1 1 d .
H11 H 0.8181 0.7659 0.0312 0.077 Uiso 1 1 calc R
C12 C 0.5615(4) 0.6415(2) -0.05627(14) 0.0810(7) Uani 1 1 d .
H12 H 0.6456 0.6118 -0.1010 0.097 Uiso 1 1 calc R
C13 C 0.3368(4) 0.5938(2) -0.06982(14) 0.0786(6) Uani 1 1 d .
H13 H 0.2683 0.5309 -0.1231 0.094 Uiso 1 1 calc R
C14 C 0.2131(4) 0.63916(19) -0.00447(14) 0.0722(6) Uani 1 1 d .
H14 H 0.0596 0.6077 -0.0139 0.087 Uiso 1 1 calc R
C15 C 0.3138(3) 0.73131(17) 0.07556(12) 0.0572(5) Uani 1 1 d .
H15 H 0.2276 0.7621 0.1192 0.069 Uiso 1 1 calc R
C16 C 0.7799(3) 0.98141(14) 0.33580(10) 0.0403(4) Uani 1 1 d .
H16 H 0.9287 0.9636 0.3319 0.048 Uiso 1 1 calc R
O2 O 0.7149(2) 0.97848(10) 0.41860(7) 0.0511(3) Uani 1 1 d .
C17 C 0.8007(3) 1.10080(16) 0.48106(11) 0.0559(5) Uani 1 1 d .
H17A H 0.9595 1.1143 0.5004 0.067 Uiso 1 1 calc R
H17B H 0.7251 1.1143 0.5335 0.067 Uiso 1 1 calc R
C18 C 0.7552(3) 1.18681(15) 0.42993(10) 0.0460(4) Uani 1 1 d .
C19 C 0.5154(3) 1.2016(2) 0.42919(13) 0.0669(5) Uani 1 1 d .
H19A H 0.4837 1.2453 0.3889 0.100 Uiso 1 1 calc R
H19B H 0.4950 1.2479 0.4887 0.100 Uiso 1 1 calc R
H19C H 0.4159 1.1211 0.4095 0.100 Uiso 1 1 calc R
C20 C 0.9228(4) 1.31142(18) 0.46690(13) 0.0747(6) Uani 1 1 d .
H20A H 1.0704 1.2988 0.4592 0.112 Uiso 1 1 calc R
H20B H 0.9168 1.3489 0.5297 0.112 Uiso 1 1 calc R
H20C H 0.8867 1.3651 0.4352 0.112 Uiso 1 1 calc R
N1 N 0.7886(2) 1.11063(11) 0.33906(8) 0.0394(3) Uani 1 1 d .
C21 C 0.7973(3) 1.15246(14) 0.26871(10) 0.0422(4) Uani 1 1 d .
O3 O 0.7730(2) 1.25690(11) 0.27436(8) 0.0629(4) Uani 1 1 d .
C22 C 0.8541(3) 1.07303(14) 0.17871(10) 0.0447(4) Uani 1 1 d .
C23 C 0.6898(4) 1.07280(19) 0.10220(12) 0.0698(6) Uani 1 1 d .
H13A H 0.7308 1.0285 0.0460 0.105 Uiso 1 1 calc R
H13B H 0.6920 1.1568 0.1053 0.105 Uiso 1 1 calc R
H13C H 0.5424 1.0329 0.1068 0.105 Uiso 1 1 calc R
C24 C 1.0928(4) 1.12865(19) 0.17214(15) 0.0778(7) Uani 1 1 d .
H24A H 1.1923 1.1243 0.2204 0.117 Uiso 1 1 calc R
H24B H 1.1062 1.2139 0.1762 0.117 Uiso 1 1 calc R
H24C H 1.1308 1.0829 0.1157 0.117 Uiso 1 1 calc R
O4 O 0.86025(17) 0.94625(10) 0.17239(7) 0.0431(3) Uani 1 1 d .

loop_
_atom_site_aniso_label
_atom_site_aniso_U_11
_atom_site_aniso_U_22
_atom_site_aniso_U_33
_atom_site_aniso_U_23
_atom_site_aniso_U_13
_atom_site_aniso_U_12
C1 0.0512(10) 0.0455(10) 0.0673(12) 0.0229(9) 0.0079(8) 0.0113(8)
C2 0.0729(14) 0.0541(12) 0.0855(15) 0.0319(11) 0.0056(11) 0.0221(10)
C3 0.0975(17) 0.0435(11) 0.0787(14) 0.0303(10) 0.0224(12) 0.0188(11)
C4 0.0753(15) 0.0447(11) 0.0918(16) 0.0227(10) 0.0309(12) 0.0010(10)
C5 0.0500(11) 0.0527(11) 0.0746(13) 0.0227(10) 0.0200(9) 0.0104(8)
C6 0.0476(9) 0.0374(8) 0.0376(8) 0.0125(7) 0.0132(7) 0.0104(7)
C7 0.0460(9) 0.0443(9) 0.0345(8) 0.0135(7) 0.0104(7) 0.0155(7)
O1 0.0572(8) 0.0657(8) 0.0761(9) 0.0342(7) 0.0275(7) 0.0322(6)
C8 0.0424(9) 0.0330(8) 0.0388(8) 0.0128(7) 0.0087(6) 0.0121(6)
C9 0.0396(8) 0.0365(8) 0.0386(9) 0.0121(7) 0.0099(6) 0.0104(6)
C10 0.0526(10) 0.0385(9) 0.0388(9) 0.0097(7) 0.0080(7) 0.0089(7)
C11 0.0631(12) 0.0674(12) 0.0476(11) 0.0002(9) 0.0132(9) 0.0122(10)
C12 0.0892(17) 0.0837(15) 0.0514(12) -0.0070(11) 0.0144(11) 0.0240(13)
C13 0.0946(18) 0.0621(13) 0.0534(13) -0.0061(10) -0.0051(12) 0.0067(12)
C14 0.0683(13) 0.0661(13) 0.0626(13) 0.0091(11) -0.0051(10) -0.0042(10)
C15 0.0565(11) 0.0584(11) 0.0476(10) 0.0104(9) 0.0078(8) 0.0039(9)
C16 0.0474(9) 0.0436(9) 0.0346(8) 0.0160(7) 0.0079(7) 0.0159(7)
O2 0.0733(8) 0.0527(7) 0.0320(6) 0.0185(5) 0.0092(5) 0.0175(6)
C17 0.0729(12) 0.0615(11) 0.0313(9) 0.0104(8) 0.0031(8) 0.0214(9)
C18 0.0574(10) 0.0458(9) 0.0320(8) 0.0073(7) 0.0083(7) 0.0141(8)
C19 0.0764(14) 0.0813(14) 0.0566(12) 0.0262(10) 0.0227(10) 0.0396(11)
C20 0.0953(16) 0.0563(12) 0.0498(12) -0.0033(9) 0.0032(10) 0.0021(11)
N1 0.0495(8) 0.0364(7) 0.0310(7) 0.0094(5) 0.0067(5) 0.0095(6)
C21 0.0459(9) 0.0401(9) 0.0391(9) 0.0145(7) 0.0062(7) 0.0038(7)
O3 0.0951(10) 0.0429(7) 0.0584(8) 0.0232(6) 0.0216(7) 0.0187(6)
C22 0.0531(10) 0.0413(9) 0.0363(9) 0.0129(7) 0.0101(7) 0.0010(7)
C23 0.1034(17) 0.0629(12) 0.0442(11) 0.0218(9) 0.0004(10) 0.0195(11)
C24 0.0738(14) 0.0705(13) 0.0719(14) 0.0108(11) 0.0340(11) -0.0132(11)
O4 0.0408(6) 0.0459(6) 0.0417(6) 0.0121(5) 0.0126(5) 0.0090(5)

loop_
_atom_type_symbol
_atom_type_description
_atom_type_scat_dispersion_real
_atom_type_scat_dispersion_imag
_atom_type_scat_source
C C 0.0033 0.0016 'International Tables Vol C Tables 4.2.6.8 and 6.1.1.4'
H H 0.0000 0.0000 'International Tables Vol C Tables 4.2.6.8 and 6.1.1.4'
N N 0.0061 0.0033 'International Tables Vol C Tables 4.2.6.8 and 6.1.1.4'
O O 0.0106 0.0060 'International Tables Vol C Tables 4.2.6.8 and 6.1.1.4'

loop_
_geom_angle_atom_site_label_1
_geom_angle_atom_site_label_2
_geom_angle_atom_site_label_3
_geom_angle
C2 C1 C6 120.33(17)
C2 C1 H1 119.8
C6 C1 H1 119.8
C3 C2 C1 119.86(19)
C3 C2 H2 120.1
C1 C2 H2 120.1
C2 C3 C4 120.55(18)
C2 C3 H3 119.7
C4 C3 H3 119.7
C3 C4 C5 119.66(18)
C3 C4 H4 120.2
C5 C4 H4 120.2
C4 C5 C6 120.62(18)
C4 C5 H5 119.7
C6 C5 H5 119.7
C1 C6 C5 118.96(15)
C1 C6 C7 121.51(14)
C5 C6 C7 119.51(15)
O1 C7 C6 121.24(14)
O1 C7 C8 120.28(14)
C6 C7 C8 118.47(13)
C9 C8 C7 125.23(14)
C9 C8 C16 116.30(13)
C7 C8 C16 118.47(13)
C8 C9 O4 115.46(13)
C8 C9 C10 128.69(14)
O4 C9 C10 115.59(12)
C11 C10 C15 118.24(16)
C11 C10 C9 119.10(15)
C15 C10 C9 122.65(14)
C12 C11 C10 120.58(19)
C12 C11 H11 119.7
C10 C11 H11 119.7
C13 C12 C11 120.63(19)
C13 C12 H12 119.7
C11 C12 H12 119.7
C12 C13 C14 119.50(19)
C12 C13 H13 120.3
C14 C13 H13 120.3
C13 C14 C15 120.7(2)
C13 C14 H14 119.6
C15 C14 H14 119.6
C14 C15 C10 120.28(18)
C14 C15 H15 119.9
C10 C15 H15 119.9
O2 C16 N1 104.22(11)
O2 C16 C8 109.39(12)
N1 C16 C8 113.62(12)
O2 C16 H16 109.8
N1 C16 H16 109.8
C8 C16 H16 109.8
C16 O2 C17 105.87(12)
O2 C17 C18 104.88(13)
O2 C17 H17A 110.8
C18 C17 H17A 110.8
O2 C17 H17B 110.8
C18 C17 H17B 110.8
H17A C17 H17B 108.8
N1 C18 C17 98.80(12)
N1 C18 C19 110.48(13)
C17 C18 C19 110.99(15)
N1 C18 C20 112.57(14)
C17 C18 C20 111.13(15)
C19 C18 C20 112.15(16)
C18 C19 H19A 109.5
C18 C19 H19B 109.5
H19A C19 H19B 109.5
C18 C19 H19C 109.5
H19A C19 H19C 109.5
H19B C19 H19C 109.5
C18 C20 H20A 109.5
C18 C20 H20B 109.5
H20A C20 H20B 109.5
C18 C20 H20C 109.5
H20A C20 H20C 109.5
H20B C20 H20C 109.5
C21 N1 C16 126.14(12)
C21 N1 C18 123.59(13)
C16 N1 C18 109.81(12)
O3 C21 N1 122.05(14)
O3 C21 C22 116.91(14)
N1 C21 C22 120.92(14)
O4 C22 C23 110.05(13)
O4 C22 C24 103.16(14)
C23 C22 C24 111.95(16)
O4 C22 C21 114.75(12)
C23 C22 C21 109.16(15)
C24 C22 C21 107.69(13)
C22 C23 H13A 109.5
C22 C23 H13B 109.5
H13A C23 H13B 109.5
C22 C23 H13C 109.5
H13A C23 H13C 109.5
H13B C23 H13C 109.5
C22 C24 H24A 109.5
C22 C24 H24B 109.5
H24A C24 H24B 109.5
C22 C24 H24C 109.5
H24A C24 H24C 109.5
H24B C24 H24C 109.5
C9 O4 C22 116.48(11)

loop_
_geom_bond_atom_site_label_1
_geom_bond_atom_site_label_2
_geom_bond_distance
C1 C2 1.381(2)
C1 C6 1.382(2)
C1 H1 0.9300
C2 C3 1.368(3)
C2 H2 0.9300
C3 C4 1.372(3)
C3 H3 0.9300
C4 C5 1.377(3)
C4 H4 0.9300
C5 C6 1.383(2)
C5 H5 0.9300
C6 C7 1.484(2)
C7 O1 1.2152(18)
C7 C8 1.499(2)
C8 C9 1.331(2)
C8 C16 1.507(2)
C9 O4 1.3887(17)
C9 C10 1.478(2)
C10 C11 1.386(2)
C10 C15 1.388(2)
C11 C12 1.381(3)
C11 H11 0.9300
C12 C13 1.365(3)
C12 H12 0.9300
C13 C14 1.368(3)
C13 H13 0.9300
C14 C15 1.383(2)
C14 H14 0.9300
C15 H15 0.9300
C16 O2 1.4118(18)
C16 N1 1.4771(19)
C16 H16 0.9800
O2 C17 1.426(2)
C17 C18 1.519(2)
C17 H17A 0.9700
C17 H17B 0.9700
C18 N1 1.4894(19)
C18 C19 1.520(2)
C18 C20 1.523(2)
C19 H19A 0.9600
C19 H19B 0.9600
C19 H19C 0.9600
C20 H20A 0.9600
C20 H20B 0.9600
C20 H20C 0.9600
N1 C21 1.3495(19)
C21 O3 1.2270(18)
C21 C22 1.545(2)
C22 O4 1.4530(19)
C22 C23 1.513(2)
C22 C24 1.519(2)
C23 H13A 0.9600
C23 H13B 0.9600
C23 H13C 0.9600
C24 H24A 0.9600
C24 H24B 0.9600
C24 H24C 0.9600
